data_4503336
loop_
_publ_author_name
'Aburaya, Kazuaki'
'Nakano, Kazunori'
'Sada, Kazuki'
'Yoswathananont, Nungruethai'
'Shigesato, Masashi'
'Hisaki, Ichiro'
'Tohnai, Norimitsu'
'Miyata, Mikiji'

_publ_section_title
;
 Importance of Weak Hydrogen Bonds in the Formation of Cholamide Inclusion
 Crystals with Aromatic Guests
;
_journal_issue 3
_journal_name_full 'Crystal Growth &amp; Design'
_journal_page_first 1013
_journal_paper_doi 10.1021/cg701011r
_journal_volume 8
_journal_year 2008
_chemical_formula_sum 'C31 H47 Br O5'
_chemical_formula_weight 579.61
_space_group_IT_number 4
_symmetry_cell_setting monoclinic
_symmetry_Int_Tables_number 4
_symmetry_space_group_name_Hall 'P 2yb'
_symmetry_space_group_name_H-M 'P 1 21 1'
_cell_angle_alpha 90
_cell_angle_beta 108.639(3)
_cell_angle_gamma 90
_cell_formula_units_Z 2
_cell_length_a 12.047(2)
_cell_length_b 8.151(1)
_cell_length_c 15.856(2)
_cell_measurement_reflns_used 3219
_cell_measurement_temperature 296.2
_cell_measurement_theta_max 65.1
_cell_measurement_theta_min 4.0
_cell_volume 1475.3(4)
_computing_cell_refinement PROCESS
_computing_data_collection PROCESS
_computing_data_reduction 'teXsan Ver. 1.10'
_computing_publication_material 'teXsan Ver. 1.10'
_computing_structure_refinement 'teXsan Ver. 1.10'
_computing_structure_solution SIR92
_diffrn_measured_fraction_theta_full 0.9800
_diffrn_measured_fraction_theta_max 0.9800
_diffrn_measurement_device_type 'Rigaku RAXIS-RAPID Imaging Plate'
_diffrn_measurement_method \w
_diffrn_radiation_type 'Cu K\a'
_diffrn_radiation_wavelength 1.5418
_diffrn_reflns_av_R_equivalents 0.065
_diffrn_reflns_limit_h_max 14
_diffrn_reflns_limit_h_min 0
_diffrn_reflns_limit_k_max 9
_diffrn_reflns_limit_k_min 0
_diffrn_reflns_limit_l_max 18
_diffrn_reflns_limit_l_min -19
_diffrn_reflns_number 2850
_diffrn_reflns_theta_full 68.22
_diffrn_reflns_theta_max 68.22
_exptl_absorpt_coefficient_mu 2.190
_exptl_absorpt_correction_T_max 0.803
_exptl_absorpt_correction_T_min 0.333
_exptl_absorpt_correction_type multi-scan
_exptl_absorpt_process_details '(Higashi, 1995)'
_exptl_crystal_colour colorless
_exptl_crystal_density_diffrn 1.305
_exptl_crystal_density_method 'not measured'
_exptl_crystal_description block
_exptl_crystal_size_max 0.580
_exptl_crystal_size_mid 0.270
_exptl_crystal_size_min 0.100
_refine_diff_density_max 4.44
_refine_diff_density_min -1.72
_refine_ls_extinction_method none
_refine_ls_goodness_of_fit_ref 1.946
_refine_ls_hydrogen_treatment noref
_refine_ls_number_parameters 334
_refine_ls_number_reflns 2850
_refine_ls_R_factor_gt 0.1770
_refine_ls_shift/su_max 0.0004
_refine_ls_structure_factor_coef Fsqd
_refine_ls_weighting_details 'w = 1/[\s^2^(Fo^2^) + (0.20000(Max(Fo^2^,0) + 2Fc^2^)/3)^2^]'
_refine_ls_weighting_scheme calc
_refine_ls_wR_factor_ref 0.4436
_reflns_number_gt 2309
_reflns_number_total 2850
_reflns_threshold_expression F^2^>2.0\s(F^2^)
_cod_data_source_file cg701011r-file002.cif
_cod_data_source_block CA23
_cod_original_cell_volume 1475.4(3)
_cod_original_formula_sum 'C31 H47 Br O5 '
_cod_database_code 4503336

loop_
_symmetry_equiv_pos_as_xyz
x,y,z
-x,1/2+y,-z

loop_
_atom_site_label
_atom_site_type_symbol
_atom_site_fract_x
_atom_site_fract_y
_atom_site_fract_z
_atom_site_U_iso_or_equiv
_atom_site_adp_type
_atom_site_occupancy
_atom_site_calc_flag
Br(1) Br -0.5777(3) -0.4700(8) -0.2403(2) 0.171(1) Uani 1.00 d
O(1) O -0.3911(4) 0.0690(9) -0.3996(4) 0.044(1) Uani 1.00 d
O(2) O -0.7359(4) 0.2918(8) -0.6218(3) 0.035(1) Uani 1.00 d
O(3) O -0.7969(4) -0.2392(9) -0.7128(3) 0.039(1) Uani 1.00 d
O(4) O -1.2162(8) -0.012(1) -1.1726(5) 0.072(2) Uani 1.00 d
O(5) O -1.2815(5) -0.2606(10) -1.2154(4) 0.048(1) Uani 1.00 d
C(1) C -0.6726(7) -0.128(1) -0.3991(5) 0.036(2) Uani 1.00 d
C(2) C -0.5534(7) -0.114(1) -0.4110(5) 0.040(2) Uani 1.00 d
C(3) C -0.5018(7) 0.057(1) -0.3826(5) 0.038(2) Uani 1.00 d
C(4) C -0.5857(6) 0.186(1) -0.4348(5) 0.035(2) Uani 1.00 d
C(5) C -0.7105(6) 0.1726(10) -0.4295(4) 0.031(1) Uani 1.00 d
C(6) C -0.7870(6) 0.306(1) -0.4831(5) 0.036(2) Uani 1.00 d
C(7) C -0.8280(6) 0.278(1) -0.5826(5) 0.033(1) Uani 1.00 d
C(8) C -0.8821(6) 0.1067(10) -0.6058(4) 0.030(1) Uani 1.00 d
C(9) C -0.8013(6) -0.0321(9) -0.5538(4) 0.028(1) Uani 1.00 d
C(10) C -0.7630(6) 0.0006(10) -0.4513(4) 0.029(1) Uani 1.00 d
C(11) C -0.8568(6) -0.1956(10) -0.5833(4) 0.032(1) Uani 1.00 d
C(12) C -0.8974(6) -0.2295(10) -0.6841(4) 0.031(1) Uani 1.00 d
C(13) C -0.9827(6) -0.0917(10) -0.7334(4) 0.028(1) Uani 1.00 d
C(14) C -0.9188(6) 0.0741(10) -0.7047(4) 0.030(1) Uani 1.00 d
C(15) C -0.9998(7) 0.199(1) -0.7661(5) 0.039(2) Uani 1.00 d
C(16) C -1.0474(8) 0.109(1) -0.8541(5) 0.046(2) Uani 1.00 d
C(17) C -1.0123(6) -0.074(1) -0.8366(4) 0.032(1) Uani 1.00 d
C(18) C -1.0965(6) -0.106(1) -0.7091(5) 0.039(2) Uani 1.00 d
C(19) C -0.8686(7) -0.015(1) -0.4159(5) 0.043(2) Uani 1.00 d
C(20) C -1.1032(6) -0.192(1) -0.8981(4) 0.037(2) Uani 1.00 d
C(21) C -1.068(1) -0.369(1) -0.8827(7) 0.069(3) Uani 1.00 d
C(22) C -1.1195(8) -0.143(1) -0.9947(5) 0.046(2) Uani 1.00 d
C(23) C -1.2290(9) -0.203(2) -1.0608(5) 0.059(2) Uani 1.00 d
C(24) C -1.2426(7) -0.148(1) -1.1534(5) 0.045(2) Uani 1.00 d
C(25) C -0.409(1) -0.557(2) 0.0243(7) 0.095(4) Uani 1.00 d
C(26) C -0.4905(9) -0.500(2) -0.0647(9) 0.073(3) Uani 1.00 d
C(27) C -0.473(1) -0.540(2) -0.135(1) 0.085(3) Uani 1.00 d
C(28) C -0.385(1) -0.632(2) -0.139(1) 0.087(4) Uani 1.00 d
C(29) C -0.302(1) -0.685(2) -0.055(1) 0.087(3) Uani 1.00 d
C(30) C -0.318(1) -0.647(2) 0.019(1) 0.091(3) Uani 1.00 d
C(31) C -0.4308(6) -0.496(1) 0.1236(4) 0.033(1) Uani 1.00 d
H(1) H -0.7039 -0.2373 -0.4179 0.0418 Uiso 1.00 calc
H(2) H -0.6643 -0.1183 -0.3375 0.0418 Uiso 1.00 calc
H(3) H -0.5030 -0.1992 -0.3745 0.0457 Uiso 1.00 calc
H(4) H -0.5602 -0.1361 -0.4710 0.0457 Uiso 1.00 calc
H(5) H -0.4896 0.0672 -0.3202 0.0451 Uiso 1.00 calc
H(6) H -0.5538 0.2868 -0.4139 0.0403 Uiso 1.00 calc
H(7) H -0.5893 0.1714 -0.4960 0.0403 Uiso 1.00 calc
H(8) H -0.7040 0.1892 -0.3686 0.0359 Uiso 1.00 calc
H(9) H -0.8558 0.3141 -0.4649 0.0431 Uiso 1.00 calc
H(10) H -0.7458 0.4045 -0.4721 0.0431 Uiso 1.00 calc
H(11) H -0.8862 0.3514 -0.6080 0.0370 Uiso 1.00 calc
H(12) H -0.9510 0.1012 -0.5876 0.0340 Uiso 1.00 calc
H(13) H -0.7310 -0.0296 -0.5690 0.0320 Uiso 1.00 calc
H(14) H -0.7993 -0.2812 -0.5560 0.0363 Uiso 1.00 calc
H(15) H -0.9212 -0.2099 -0.5629 0.0363 Uiso 1.00 calc
H(16) H -0.9378 -0.3353 -0.6949 0.0347 Uiso 1.00 calc
H(17) H -0.8502 0.0666 -0.7190 0.0358 Uiso 1.00 calc
H(18) H -1.0621 0.2260 -0.7445 0.0433 Uiso 1.00 calc
H(19) H -0.9575 0.2879 -0.7729 0.0433 Uiso 1.00 calc
H(20) H -1.1308 0.1109 -0.8750 0.0554 Uiso 1.00 calc
H(21) H -1.0160 0.1470 -0.8959 0.0554 Uiso 1.00 calc
H(22) H -0.9408 -0.0909 -0.8489 0.0393 Uiso 1.00 calc
H(23) H -1.0777 -0.1009 -0.6459 0.0465 Uiso 1.00 calc
H(24) H -1.1481 -0.0223 -0.7363 0.0465 Uiso 1.00 calc
H(25) H -1.1331 -0.2113 -0.7283 0.0465 Uiso 1.00 calc
H(26) H -0.8441 0.0027 -0.3543 0.0495 Uiso 1.00 calc
H(27) H -0.9273 0.0561 -0.4468 0.0495 Uiso 1.00 calc
H(28) H -0.8990 -0.1283 -0.4266 0.0495 Uiso 1.00 calc
H(29) H -1.1772 -0.1799 -0.8889 0.0428 Uiso 1.00 calc
H(30) H -1.1310 -0.4405 -0.9221 0.0893 Uiso 1.00 calc
H(31) H -0.9991 -0.3944 -0.8918 0.0893 Uiso 1.00 calc
H(32) H -1.0655 -0.4029 -0.8227 0.0893 Uiso 1.00 calc
H(33) H -1.1142 -0.0335 -0.9985 0.0551 Uiso 1.00 calc
H(34) H -1.0527 -0.1955 -1.0095 0.0551 Uiso 1.00 calc
H(35) H -1.2300 -0.3264 -1.0625 0.0658 Uiso 1.00 calc
H(36) H -1.2943 -0.1709 -1.0458 0.0658 Uiso 1.00 calc
H(37) H -0.3406 0.1358 -0.3562 0.0506 Uiso 1.00 calc
H(38) H -0.7005 0.3945 -0.6087 0.0421 Uiso 1.00 calc
H(39) H -0.8211 -0.2703 -0.7746 0.0487 Uiso 1.00 calc
H(40) H -1.2933 -0.2426 -1.2755 0.0561 Uiso 1.00 calc
H(41) H -0.5592 -0.4349 -0.0617 0.0943 Uiso 1.00 calc
H(42) H -0.3693 -0.6690 -0.1958 0.0943 Uiso 1.00 calc
H(43) H -0.2375 -0.7601 -0.0605 0.0943 Uiso 1.00 calc
H(44) H -0.2665 -0.6886 0.0742 0.0943 Uiso 1.00 calc
H(45) H -0.3653 -0.4370 0.1572 0.0291 Uiso 1.00 calc
H(46) H -0.5002 -0.4327 0.1132 0.0291 Uiso 1.00 calc
H(47) H -0.4388 -0.5940 0.1554 0.0291 Uiso 1.00 calc

loop_
_atom_site_aniso_label
_atom_site_aniso_U_11
_atom_site_aniso_U_22
_atom_site_aniso_U_33
_atom_site_aniso_U_12
_atom_site_aniso_U_13
_atom_site_aniso_U_23
Br(1) 0.147(2) 0.193(3) 0.148(2) -0.006(2) 0.013(2) 0.032(2)
O(1) 0.030(2) 0.038(3) 0.056(3) -0.003(2) 0.002(2) -0.002(3)
O(2) 0.041(2) 0.035(2) 0.030(2) -0.008(2) 0.012(2) -0.002(2)
O(3) 0.035(2) 0.042(3) 0.037(2) 0.008(2) 0.006(2) -0.006(2)
O(4) 0.111(6) 0.050(3) 0.045(3) -0.016(4) 0.009(4) 0.008(3)
O(5) 0.058(3) 0.054(3) 0.031(2) 0.002(3) 0.014(2) 0.003(2)
C(1) 0.037(3) 0.036(3) 0.027(3) -0.003(3) 0.000(2) 0.005(3)
C(2) 0.034(3) 0.034(3) 0.041(4) 0.002(3) -0.002(3) -0.002(3)
C(3) 0.036(3) 0.039(3) 0.035(3) -0.004(3) 0.005(3) -0.007(3)
C(4) 0.038(3) 0.033(3) 0.031(3) -0.006(3) 0.005(3) -0.004(3)
C(5) 0.041(3) 0.027(3) 0.026(3) -0.002(2) 0.013(2) -0.006(2)
C(6) 0.033(3) 0.038(4) 0.037(3) 0.007(3) 0.011(3) -0.003(3)
C(7) 0.030(3) 0.027(3) 0.038(3) 0.002(2) 0.007(2) -0.006(3)
C(8) 0.033(3) 0.026(3) 0.030(2) 0.000(2) 0.011(2) 0.003(2)
C(9) 0.026(3) 0.029(3) 0.028(2) 0.000(2) 0.009(2) -0.002(2)
C(10) 0.034(3) 0.028(3) 0.028(2) -0.001(2) 0.013(2) -0.004(2)
C(11) 0.042(3) 0.026(3) 0.024(2) -0.003(3) 0.005(2) 0.010(2)
C(12) 0.036(3) 0.028(3) 0.025(2) 0.002(2) 0.002(2) 0.001(2)
C(13) 0.032(3) 0.030(3) 0.024(2) 0.003(2) 0.012(2) 0.009(2)
C(14) 0.034(3) 0.028(3) 0.027(2) -0.001(2) 0.008(2) 0.008(2)
C(15) 0.039(4) 0.039(4) 0.035(3) 0.014(3) 0.006(3) 0.011(3)
C(16) 0.055(4) 0.047(4) 0.028(3) 0.010(4) 0.003(3) 0.019(3)
C(17) 0.028(3) 0.045(3) 0.020(2) 0.003(3) 0.002(2) 0.002(3)
C(18) 0.031(3) 0.055(5) 0.033(3) -0.004(3) 0.013(2) 0.010(3)
C(19) 0.040(3) 0.057(5) 0.037(3) -0.006(4) 0.022(3) 0.002(4)
C(20) 0.036(3) 0.049(4) 0.021(2) -0.006(3) 0.003(2) 0.002(3)
C(21) 0.086(7) 0.047(4) 0.042(4) -0.003(5) -0.024(5) -0.004(4)
C(22) 0.058(4) 0.055(5) 0.020(3) -0.003(4) 0.005(3) 0.002(3)
C(23) 0.057(5) 0.078(7) 0.031(3) -0.020(5) 0.000(3) 0.013(4)
C(24) 0.038(4) 0.053(3) 0.032(3) -0.001(3) -0.004(3) 0.009(2)
C(25) 0.145(8) 0.11(1) 0.052(3) 0.051(7) 0.068(4) -0.013(5)
C(26) 0.055(5) 0.059(6) 0.109(6) 0.019(5) 0.031(5) 0.020(6)
C(27) 0.080(6) 0.068(7) 0.126(5) -0.031(4) 0.060(4) -0.040(5)
C(28) 0.078(7) 0.058(6) 0.13(1) -0.014(5) 0.042(6) 0.003(7)
C(29) 0.077(7) 0.051(6) 0.138(8) 0.022(6) 0.043(6) -0.005(7)
C(30) 0.090(7) 0.055(6) 0.101(7) 0.007(5) -0.008(6) 0.031(6)
C(31) 0.037(3) 0.046(4) 0.016(2) 0.017(3) 0.007(2) 0.022(2)

loop_
_atom_type_symbol
_atom_type_description
_atom_type_scat_dispersion_real
_atom_type_scat_dispersion_imag
_atom_type_scat_source
C C 0.018 0.009
;International Tables for Crystallography
(1992, Vol. C, Tables 4.2.6.8 and 6.1.1.1)
;
H H 0.000 0.000
;International Tables for Crystallography
(1992, Vol. C, Table 6.1.1.2)
;
O O 0.049 0.032
;International Tables for Crystallography
(1992, Vol. C, Tables 4.2.6.8 and 6.1.1.1)
;
Br Br -0.676 1.280
;International Tables for Crystallography
(1992, Vol. C, Tables 4.2.6.8 and 6.1.1.1)
;

loop_
_geom_angle_atom_site_label_1
_geom_angle_atom_site_label_2
_geom_angle_atom_site_label_3
_geom_angle
_geom_angle_site_symmetry_2
_geom_angle_site_symmetry_3
_geom_angle_publ_flag
C(2) C(1) C(10) 114.4(8) 1_555 1_555 yes
C(1) C(2) C(3) 110.4(9) 1_555 1_555 yes
O(1) C(3) C(2) 108.5(9) 1_555 1_555 yes
O(1) C(3) C(4) 110.5(9) 1_555 1_555 yes
C(2) C(3) C(4) 109.4(8) 1_555 1_555 yes
C(3) C(4) C(5) 114.7(9) 1_555 1_555 yes
C(4) C(5) C(6) 110.6(8) 1_555 1_555 yes
C(4) C(5) C(10) 113.1(8) 1_555 1_555 yes
C(6) C(5) C(10) 113.7(8) 1_555 1_555 yes
C(5) C(6) C(7) 114.5(8) 1_555 1_555 yes
O(2) C(7) C(6) 113.4(7) 1_555 1_555 yes
O(2) C(7) C(8) 107.2(8) 1_555 1_555 yes
C(6) C(7) C(8) 111.3(9) 1_555 1_555 yes
C(7) C(8) C(9) 112.9(7) 1_555 1_555 yes
C(7) C(8) C(14) 111.7(8) 1_555 1_555 yes
C(9) C(8) C(14) 110.5(8) 1_555 1_555 yes
C(8) C(9) C(10) 110.8(7) 1_555 1_555 yes
C(8) C(9) C(11) 110.0(7) 1_555 1_555 yes
C(10) C(9) C(11) 115.5(8) 1_555 1_555 yes
C(1) C(10) C(5) 109.3(7) 1_555 1_555 yes
C(1) C(10) C(9) 111.3(8) 1_555 1_555 yes
C(1) C(10) C(19) 105.6(8) 1_555 1_555 yes
C(5) C(10) C(9) 110.7(8) 1_555 1_555 yes
C(5) C(10) C(19) 108.7(8) 1_555 1_555 yes
C(9) C(10) C(19) 111.0(7) 1_555 1_555 yes
C(9) C(11) C(12) 116.5(8) 1_555 1_555 yes
O(3) C(12) C(11) 108.7(7) 1_555 1_555 yes
O(3) C(12) C(13) 111.8(8) 1_555 1_555 yes
C(11) C(12) C(13) 109.4(8) 1_555 1_555 yes
C(12) C(13) C(14) 107.2(7) 1_555 1_555 yes
C(12) C(13) C(17) 119.0(8) 1_555 1_555 yes
C(12) C(13) C(18) 108.5(8) 1_555 1_555 yes
C(14) C(13) C(17) 98.9(7) 1_555 1_555 yes
C(14) C(13) C(18) 112.9(8) 1_555 1_555 yes
C(17) C(13) C(18) 110.2(7) 1_555 1_555 yes
C(8) C(14) C(13) 114.3(7) 1_555 1_555 yes
C(8) C(14) C(15) 117.4(9) 1_555 1_555 yes
C(13) C(14) C(15) 103.8(8) 1_555 1_555 yes
C(14) C(15) C(16) 103.9(9) 1_555 1_555 yes
C(15) C(16) C(17) 107.5(8) 1_555 1_555 yes
C(13) C(17) C(16) 103.4(8) 1_555 1_555 yes
C(13) C(17) C(20) 118.8(8) 1_555 1_555 yes
C(16) C(17) C(20) 112.8(8) 1_555 1_555 yes
C(17) C(20) C(21) 112.9(9) 1_555 1_555 yes
C(17) C(20) C(22) 107.7(9) 1_555 1_555 yes
C(21) C(20) C(22) 110(1) 1_555 1_555 yes
C(20) C(22) C(23) 114(1) 1_555 1_555 yes
C(22) C(23) C(24) 113(1) 1_555 1_555 yes
O(4) C(24) O(5) 120(1) 1_555 1_555 yes
O(4) C(24) C(23) 124(1) 1_555 1_555 yes
O(5) C(24) C(23) 115(1) 1_555 1_555 yes
C(26) C(25) C(30) 113(1) 1_555 1_555 yes
C(26) C(25) C(31) 121(1) 1_555 1_555 yes
C(30) C(25) C(31) 124(1) 1_555 1_555 yes
C(25) C(26) C(27) 120(1) 1_555 1_555 yes
Br(1) C(27) C(26) 117(1) 1_555 1_555 yes
Br(1) C(27) C(28) 118(1) 1_555 1_555 yes
C(26) C(27) C(28) 123(2) 1_555 1_555 yes
C(27) C(28) C(29) 117(2) 1_555 1_555 yes
C(28) C(29) C(30) 119(1) 1_555 1_555 yes
C(25) C(30) C(29) 123(1) 1_555 1_555 yes

loop_
_geom_bond_atom_site_label_1
_geom_bond_atom_site_label_2
_geom_bond_distance
_geom_bond_publ_flag
Br(1) C(27) 1.83(2) yes
O(1) C(3) 1.45(1) yes
O(2) C(7) 1.44(1) yes
O(3) C(12) 1.43(1) yes
O(4) C(24) 1.22(2) yes
O(5) C(24) 1.31(2) yes
C(1) C(2) 1.51(2) yes
C(1) C(10) 1.55(1) yes
C(2) C(3) 1.53(1) yes
C(3) C(4) 1.51(2) yes
C(4) C(5) 1.54(1) yes
C(5) C(6) 1.50(1) yes
C(5) C(10) 1.53(1) yes
C(6) C(7) 1.51(1) yes
C(7) C(8) 1.53(1) yes
C(8) C(9) 1.55(1) yes
C(8) C(14) 1.51(1) yes
C(9) C(10) 1.56(1) yes
C(9) C(11) 1.50(1) yes
C(10) C(19) 1.55(1) yes
C(11) C(12) 1.54(1) yes
C(12) C(13) 1.55(1) yes
C(13) C(14) 1.55(1) yes
C(13) C(17) 1.57(1) yes
C(13) C(18) 1.54(1) yes
C(14) C(15) 1.53(1) yes
C(15) C(16) 1.52(2) yes
C(16) C(17) 1.55(2) yes
C(17) C(20) 1.55(1) yes
C(20) C(21) 1.49(2) yes
C(20) C(22) 1.54(1) yes
C(22) C(23) 1.48(2) yes
C(23) C(24) 1.49(2) yes
C(25) C(26) 1.51(2) yes
C(25) C(30) 1.35(3) yes
C(25) C(31) 1.75(2) yes
C(26) C(27) 1.25(3) yes
C(27) C(28) 1.31(3) yes
C(28) C(29) 1.45(3) yes
C(29) C(30) 1.29(4) yes

loop_
_geom_contact_atom_site_label_1
_geom_contact_atom_site_label_2
_geom_contact_distance
_geom_contact_site_symmetry_2
O(1) O(2) 2.69(1) 2_444
O(1) O(3) 2.86(1) 2_454
O(2) O(5) 2.69(1) 2_353
O(2) C(2) 3.44(1) 2_454
O(2) O(4) 3.51(1) 2_353
O(2) C(24) 3.52(1) 2_353
O(2) C(3) 3.57(1) 2_454
O(3) O(4) 2.91(1) 2_343
O(4) C(21) 3.46(2) 2_353
O(4) C(29) 3.58(2) 1_464
O(5) C(14) 3.35(1) 2_343
O(5) C(15) 3.51(2) 2_343

loop_
_geom_torsion_atom_site_label_1
_geom_torsion_atom_site_label_2
_geom_torsion_atom_site_label_3
_geom_torsion_atom_site_label_4
_geom_torsion
_geom_torsion_site_symmetry_1
_geom_torsion_site_symmetry_2
_geom_torsion_site_symmetry_3
_geom_torsion_site_symmetry_4
_geom_torsion_publ_flag
Br(1) C(27) C(26) C(25) 178(1) 1_555 1_555 1_555 1_555 yes
Br(1) C(27) C(28) C(29) 179(1) 1_555 1_555 1_555 1_555 yes
O(1) C(3) C(2) C(1) -177.0(8) 1_555 1_555 1_555 1_555 yes
O(1) C(3) C(4) C(5) 173.7(8) 1_555 1_555 1_555 1_555 yes
O(2) C(7) C(6) C(5) -70(1) 1_555 1_555 1_555 1_555 yes
O(2) C(7) C(8) C(9) 72.3(9) 1_555 1_555 1_555 1_555 yes
O(2) C(7) C(8) C(14) -53.0(9) 1_555 1_555 1_555 1_555 yes
O(3) C(12) C(11) C(9) 66(1) 1_555 1_555 1_555 1_555 yes
O(3) C(12) C(13) C(14) -66.0(9) 1_555 1_555 1_555 1_555 yes
O(3) C(12) C(13) C(17) 44(1) 1_555 1_555 1_555 1_555 yes
O(3) C(12) C(13) C(18) 171.7(8) 1_555 1_555 1_555 1_555 yes
O(4) C(24) C(23) C(22) -39(2) 1_555 1_555 1_555 1_555 yes
O(5) C(24) C(23) C(22) 137(1) 1_555 1_555 1_555 1_555 yes
C(1) C(2) C(3) C(4) -56(1) 1_555 1_555 1_555 1_555 yes
C(1) C(10) C(5) C(4) 47(1) 1_555 1_555 1_555 1_555 yes
C(1) C(10) C(5) C(6) 174.7(8) 1_555 1_555 1_555 1_555 yes
C(1) C(10) C(9) C(8) -174.5(7) 1_555 1_555 1_555 1_555 yes
C(1) C(10) C(9) C(11) 59(1) 1_555 1_555 1_555 1_555 yes
C(2) C(1) C(10) C(5) -52(1) 1_555 1_555 1_555 1_555 yes
C(2) C(1) C(10) C(9) 70(1) 1_555 1_555 1_555 1_555 yes
C(2) C(1) C(10) C(19) -169.4(9) 1_555 1_555 1_555 1_555 yes
C(2) C(3) C(4) C(5) 54(1) 1_555 1_555 1_555 1_555 yes
C(3) C(2) C(1) C(10) 57(1) 1_555 1_555 1_555 1_555 yes
C(3) C(4) C(5) C(6) 179.6(8) 1_555 1_555 1_555 1_555 yes
C(3) C(4) C(5) C(10) -51(1) 1_555 1_555 1_555 1_555 yes
C(4) C(5) C(6) C(7) 76(1) 1_555 1_555 1_555 1_555 yes
C(4) C(5) C(10) C(9) -75.5(9) 1_555 1_555 1_555 1_555 yes
C(4) C(5) C(10) C(19) 162.3(8) 1_555 1_555 1_555 1_555 yes
C(5) C(6) C(7) C(8) 50(1) 1_555 1_555 1_555 1_555 yes
C(5) C(10) C(9) C(8) -52.6(9) 1_555 1_555 1_555 1_555 yes
C(5) C(10) C(9) C(11) -178.6(8) 1_555 1_555 1_555 1_555 yes
C(6) C(5) C(10) C(9) 51(1) 1_555 1_555 1_555 1_555 yes
C(6) C(5) C(10) C(19) -70(1) 1_555 1_555 1_555 1_555 yes
C(6) C(7) C(8) C(9) -52(1) 1_555 1_555 1_555 1_555 yes
C(6) C(7) C(8) C(14) -177.6(8) 1_555 1_555 1_555 1_555 yes
C(7) C(6) C(5) C(10) -51(1) 1_555 1_555 1_555 1_555 yes
C(7) C(8) C(9) C(10) 54.1(10) 1_555 1_555 1_555 1_555 yes
C(7) C(8) C(9) C(11) -177.0(8) 1_555 1_555 1_555 1_555 yes
C(7) C(8) C(14) C(13) -175.6(8) 1_555 1_555 1_555 1_555 yes
C(7) C(8) C(14) C(15) -53(1) 1_555 1_555 1_555 1_555 yes
C(8) C(9) C(10) C(19) 68(1) 1_555 1_555 1_555 1_555 yes
C(8) C(9) C(11) C(12) 52(1) 1_555 1_555 1_555 1_555 yes
C(8) C(14) C(13) C(12) -59.3(10) 1_555 1_555 1_555 1_555 yes
C(8) C(14) C(13) C(17) 176.5(8) 1_555 1_555 1_555 1_555 yes
C(8) C(14) C(13) C(18) 60.1(10) 1_555 1_555 1_555 1_555 yes
C(8) C(14) C(15) C(16) -163.9(9) 1_555 1_555 1_555 1_555 yes
C(9) C(8) C(14) C(13) 57.7(10) 1_555 1_555 1_555 1_555 yes
C(9) C(8) C(14) C(15) 179.6(8) 1_555 1_555 1_555 1_555 yes
C(9) C(11) C(12) C(13) -55(1) 1_555 1_555 1_555 1_555 yes
C(10) C(9) C(8) C(14) -179.9(7) 1_555 1_555 1_555 1_555 yes
C(10) C(9) C(11) C(12) 178.9(8) 1_555 1_555 1_555 1_555 yes
C(11) C(9) C(8) C(14) -51.0(10) 1_555 1_555 1_555 1_555 yes
C(11) C(9) C(10) C(19) -57(1) 1_555 1_555 1_555 1_555 yes
C(11) C(12) C(13) C(14) 54.5(9) 1_555 1_555 1_555 1_555 yes
C(11) C(12) C(13) C(17) 165.4(8) 1_555 1_555 1_555 1_555 yes
C(11) C(12) C(13) C(18) -67.7(10) 1_555 1_555 1_555 1_555 yes
C(12) C(13) C(14) C(15) 171.6(8) 1_555 1_555 1_555 1_555 yes
C(12) C(13) C(17) C(16) -155.0(9) 1_555 1_555 1_555 1_555 yes
C(12) C(13) C(17) C(20) 79(1) 1_555 1_555 1_555 1_555 yes
C(13) C(14) C(15) C(16) -36(1) 1_555 1_555 1_555 1_555 yes
C(13) C(17) C(16) C(15) 18(1) 1_555 1_555 1_555 1_555 yes
C(13) C(17) C(20) C(21) -60(1) 1_555 1_555 1_555 1_555 yes
C(13) C(17) C(20) C(22) 177.2(9) 1_555 1_555 1_555 1_555 yes
C(14) C(13) C(17) C(16) -39.6(9) 1_555 1_555 1_555 1_555 yes
C(14) C(13) C(17) C(20) -165.4(9) 1_555 1_555 1_555 1_555 yes
C(14) C(15) C(16) C(17) 10(1) 1_555 1_555 1_555 1_555 yes
C(15) C(14) C(13) C(17) 47.5(9) 1_555 1_555 1_555 1_555 yes
C(15) C(14) C(13) C(18) -68.9(10) 1_555 1_555 1_555 1_555 yes
C(15) C(16) C(17) C(20) 148.2(9) 1_555 1_555 1_555 1_555 yes
C(16) C(17) C(13) C(18) 78(1) 1_555 1_555 1_555 1_555 yes
C(16) C(17) C(20) C(21) 178(1) 1_555 1_555 1_555 1_555 yes
C(16) C(17) C(20) C(22) 56(1) 1_555 1_555 1_555 1_555 yes
C(17) C(20) C(22) C(23) -160(1) 1_555 1_555 1_555 1_555 yes
C(18) C(13) C(17) C(20) -46(1) 1_555 1_555 1_555 1_555 yes
C(20) C(22) C(23) C(24) 178(1) 1_555 1_555 1_555 1_555 yes
C(21) C(20) C(22) C(23) 75(1) 1_555 1_555 1_555 1_555 yes
C(25) C(26) C(27) C(28) 0(3) 1_555 1_555 1_555 1_555 yes
C(25) C(30) C(29) C(28) 0(3) 1_555 1_555 1_555 1_555 yes
C(26) C(25) C(30) C(29) -1(3) 1_555 1_555 1_555 1_555 yes
C(26) C(27) C(28) C(29) -1(2) 1_555 1_555 1_555 1_555 yes
C(27) C(26) C(25) C(30) 1(3) 1_555 1_555 1_555 1_555 yes
C(27) C(26) C(25) C(31) 177(1) 1_555 1_555 1_555 1_555 yes
C(27) C(28) C(29) C(30) 2(2) 1_555 1_555 1_555 1_555 yes
C(29) C(30) C(25) C(31) -176(1) 1_555 1_555 1_555 1_555 yes
